data_7046096
loop_
_publ_author_name
'Raya-Bar\'on, \'Alvaro'
'Galdeano-Ruano, Carmen P'
'O\~na-Burgos, Pascual'
'Rodr\'iguez-Di\'eguez, Antonio'
'Langer, Robert'
'L\'opez-Ruiz, Rosal\'ia'
'Romero-Gonz\'alez, Roberto'
'Kuzu, Istemi'
'Fern\'andez, Ignacio'

_publ_section_title
;
 A new anthraquinoid ligand for the iron-catalyzed hydrosilylation of
 carbonyl compounds at room temperature: new insights and kinetics.
;
_journal_issue 21
_journal_name_full 'Dalton transactions (Cambridge, England : 2003)'
_journal_page_first 7272
_journal_page_last 7281
_journal_paper_doi 10.1039/c8dt01123k
_journal_volume 47
_journal_year 2018
_chemical_formula_sum 'C21 H16 N2 O2'
_chemical_formula_weight 328.36
_space_group_crystal_system monoclinic
_space_group_IT_number 14
_space_group_name_Hall '-P 2ybc'
_space_group_name_H-M_alt 'P 1 21/c 1'
_symmetry_space_group_name_Hall '-P 2ybc'
_symmetry_space_group_name_H-M 'P 1 21/c 1'
_atom_sites_solution_hydrogens mixed
_audit_creation_method SHELXL-2014
_audit_update_record
;
2017-09-22 deposited with the CCDC.
2018-04-24 downloaded from the CCDC.
;
_cell_angle_alpha 90
_cell_angle_beta 96.220(2)
_cell_angle_gamma 90
_cell_formula_units_Z 4
_cell_length_a 10.7345(4)
_cell_length_b 7.9738(3)
_cell_length_c 18.3724(8)
_cell_measurement_reflns_used 6506
_cell_measurement_temperature 100(2)
_cell_measurement_theta_max 28.71
_cell_measurement_theta_min 2.77
_cell_volume 1563.32(11)
_computing_cell_refinement 'Bruker Apex II'
_computing_data_collection 'Bruker ApexII'
_computing_data_reduction 'Bruker Apex II'
_computing_molecular_graphics Ortep-2014
_computing_publication_material SHELXL-2014
_computing_structure_refinement 'SHELXL-2014 (Sheldrick, 2014)'
_computing_structure_solution 'SHELXL-2014 (Sheldrick, 2014)'
_diffrn_ambient_temperature 100(2)
_diffrn_measured_fraction_theta_full 0.999
_diffrn_measured_fraction_theta_max 0.995
_diffrn_measurement_device_type 'Bruker D8 Venture'
_diffrn_measurement_method 'Phi and Omega Scans'
_diffrn_radiation_type MoK\a
_diffrn_radiation_wavelength 0.71073
_diffrn_reflns_av_R_equivalents 0.0916
_diffrn_reflns_av_unetI/netI 0.0474
_diffrn_reflns_Laue_measured_fraction_full 0.999
_diffrn_reflns_Laue_measured_fraction_max 0.995
_diffrn_reflns_limit_h_max 14
_diffrn_reflns_limit_h_min -14
_diffrn_reflns_limit_k_max 10
_diffrn_reflns_limit_k_min -10
_diffrn_reflns_limit_l_max 24
_diffrn_reflns_limit_l_min -24
_diffrn_reflns_number 26535
_diffrn_reflns_point_group_measured_fraction_full 0.999
_diffrn_reflns_point_group_measured_fraction_max 0.995
_diffrn_reflns_theta_full 25.242
_diffrn_reflns_theta_max 28.745
_diffrn_reflns_theta_min 2.230
_diffrn_source 'fine-focus sealed tube'
_exptl_absorpt_coefficient_mu 0.091
_exptl_absorpt_correction_T_max 0.746
_exptl_absorpt_correction_T_min 0.634
_exptl_absorpt_correction_type empirical
_exptl_absorpt_process_details
;
 SADABS 2016/2: Krause, L., Herbst-Irmer, R., Sheldrick G.M. & Stalke D.,
 J. Appl. Cryst. 48 (2015) 3-10
;
_exptl_crystal_colour red
_exptl_crystal_density_diffrn 1.395
_exptl_crystal_description fiber
_exptl_crystal_F_000 688
_exptl_crystal_size_max 0.14
_exptl_crystal_size_mid 0.06
_exptl_crystal_size_min 0.06
_refine_diff_density_max 0.297
_refine_diff_density_min -0.301
_refine_diff_density_rms 0.066
_refine_ls_extinction_method none
_refine_ls_goodness_of_fit_ref 1.020
_refine_ls_hydrogen_treatment constr
_refine_ls_matrix_type full
_refine_ls_number_parameters 226
_refine_ls_number_reflns 4034
_refine_ls_number_restraints 0
_refine_ls_restrained_S_all 1.020
_refine_ls_R_factor_all 0.0844
_refine_ls_R_factor_gt 0.0498
_refine_ls_shift/su_max 0.000
_refine_ls_shift/su_mean 0.000
_refine_ls_structure_factor_coef Fsqd
_refine_ls_weighting_details 'w=1/[\s^2^(Fo^2^)+(0.0690P)^2^+0.2358P] where P=(Fo^2^+2Fc^2^)/3'
_refine_ls_weighting_scheme calc
_refine_ls_wR_factor_gt 0.1169
_refine_ls_wR_factor_ref 0.1317
_reflns_Friedel_coverage 0.000
_reflns_number_gt 2786
_reflns_number_total 4034
_reflns_threshold_expression 'I > 2\s(I)'
_cod_data_source_file c8dt01123k2.cif
_cod_data_source_block Ligand
_cod_depositor_comments
;
The following automatic conversions were performed:

'_exptl_absorpt_correction_type' value 'Empirical' changed to
'empirical' according to
/home/data/users/saulius/crontab/automatic-downloads/rss-feeds/RSC/lib/dictionaries/cif_core.dic
dictionary named 'cif_core.dic' version 2.4.2 from 2011-04-26.

Automatic conversion script
Id: cif_fix_values 4973 2017-02-22 13:04:09Z antanas 

 Adding full bibliography for 7046096--7046097.cif.
;
_cod_database_code 7046096
_shelx_space_group_comment
;
The symmetry employed for this shelxl refinement is uniquely defined
by the following loop, which should always be used as a source of
symmetry information in preference to the above space-group names.
They are only intended as comments.
;
_shelxl_version_number 2014-3

loop_
_space_group_symop_operation_xyz
'x, y, z'
'-x, y+1/2, -z+1/2'
'-x, -y, -z'
'x, -y-1/2, z-1/2'

loop_
_atom_site_label
_atom_site_type_symbol
_atom_site_fract_x
_atom_site_fract_y
_atom_site_fract_z
_atom_site_U_iso_or_equiv
_atom_site_adp_type
_atom_site_occupancy
_atom_site_site_symmetry_order
_atom_site_calc_flag
_atom_site_refinement_flags_posn
_atom_site_refinement_flags_adp
C1 C 0.67001(12) 0.61509(18) 0.02400(8) 0.0202(3) Uani 1 1 d . .
C2 C 0.62115(14) 0.7792(2) 0.01460(10) 0.0272(4) Uani 1 1 d . .
H2 H 0.5603 0.8151 0.0435 0.033 Uiso 1 1 calc R U
C3 C 0.66158(15) 0.8864(2) -0.03616(10) 0.0305(4) Uani 1 1 d . .
H3 H 0.6284 0.9941 -0.0408 0.037 Uiso 1 1 calc R U
C4 C 0.75160(14) 0.8366(2) -0.08087(10) 0.0272(4) Uani 1 1 d . .
H4 H 0.7773 0.9096 -0.1158 0.033 Uiso 1 1 calc R U
C5 C 1.03918(13) 0.4068(2) -0.16187(9) 0.0268(4) Uani 1 1 d . .
H5 H 1.0642 0.4799 -0.1969 0.032 Uiso 1 1 calc R U
C6 C 1.08777(14) 0.2465(2) -0.15617(10) 0.0295(4) Uani 1 1 d . .
H6 H 1.1453 0.2121 -0.1875 0.035 Uiso 1 1 calc R U
C7 C 1.05141(14) 0.1363(2) -0.10395(10) 0.0279(4) Uani 1 1 d . .
H7 H 1.0852 0.0288 -0.0999 0.033 Uiso 1 1 calc R U
C8 C 0.96455(13) 0.18696(19) -0.05782(9) 0.0233(3) Uani 1 1 d . .
H8 H 0.9396 0.1129 -0.0231 0.028 Uiso 1 1 calc R U
C9 C 0.81863(12) 0.39603(18) -0.01391(8) 0.0191(3) Uani 1 1 d . .
C10 C 0.89947(13) 0.6305(2) -0.12173(9) 0.0236(3) Uani 1 1 d . .
C11 C 0.95264(12) 0.45950(18) -0.11521(8) 0.0203(3) Uani 1 1 d . .
C12 C 0.91435(12) 0.34834(18) -0.06318(8) 0.0185(3) Uani 1 1 d . .
C13 C 0.76435(12) 0.56410(17) -0.02047(8) 0.0180(3) Uani 1 1 d . .
C14 C 0.80241(12) 0.67779(18) -0.07293(9) 0.0205(3) Uani 1 1 d . .
C15 C 0.52521(13) 0.5435(2) 0.11626(9) 0.0256(4) Uani 1 1 d . .
H15A H 0.4886 0.4380 0.1293 0.031 Uiso 1 1 calc R U
H15B H 0.4612 0.6057 0.0862 0.031 Uiso 1 1 calc R U
C16 C 0.56312(13) 0.6432(2) 0.18625(9) 0.0241(3) Uani 1 1 d . .
H16A H 0.6274 0.5828 0.2169 0.029 Uiso 1 1 calc R U
H16B H 0.5973 0.7509 0.1739 0.029 Uiso 1 1 calc R U
C17 C 0.45057(12) 0.66955(18) 0.22735(9) 0.0206(3) Uani 1 1 d . .
C18 C 0.44428(14) 0.6006(2) 0.29601(9) 0.0253(3) Uani 1 1 d . .
H18 H 0.5117 0.5407 0.3191 0.030 Uiso 1 1 calc R U
C19 C 0.33587(15) 0.6220(2) 0.32987(9) 0.0297(4) Uani 1 1 d . .
H19 H 0.3296 0.5770 0.3760 0.036 Uiso 1 1 calc R U
C20 C 0.23789(14) 0.7108(2) 0.29410(9) 0.0260(4) Uani 1 1 d . .
H20 H 0.1638 0.7262 0.3153 0.031 Uiso 1 1 calc R U
C21 C 0.25217(13) 0.77634(19) 0.22610(9) 0.0240(3) Uani 1 1 d . .
H21 H 0.1857 0.8368 0.2023 0.029 Uiso 1 1 calc R U
N1 N 0.62785(11) 0.50858(16) 0.07319(7) 0.0258(3) Uani 1 1 d . .
H1N H 0.6674 0.4096 0.0773 0.031 Uiso 1 1 d R U
N2 N 0.35602(11) 0.75845(16) 0.19200(7) 0.0235(3) Uani 1 1 d . .
O1 O 0.78814(10) 0.29093(13) 0.03022(7) 0.0298(3) Uani 1 1 d . .
O2 O 0.93342(11) 0.73122(16) -0.16569(7) 0.0385(3) Uani 1 1 d . .

loop_
_atom_site_aniso_label
_atom_site_aniso_U_11
_atom_site_aniso_U_22
_atom_site_aniso_U_33
_atom_site_aniso_U_23
_atom_site_aniso_U_13
_atom_site_aniso_U_12
C1 0.0198(6) 0.0211(7) 0.0199(8) -0.0035(6) 0.0025(6) 0.0009(5)
C2 0.0255(7) 0.0273(8) 0.0292(9) -0.0033(7) 0.0044(6) 0.0079(6)
C3 0.0349(8) 0.0228(8) 0.0326(10) 0.0019(7) -0.0019(7) 0.0100(6)
C4 0.0309(7) 0.0241(8) 0.0260(9) 0.0055(6) 0.0006(7) 0.0003(6)
C5 0.0232(7) 0.0349(9) 0.0238(9) -0.0017(7) 0.0089(6) -0.0060(6)
C6 0.0211(7) 0.0409(10) 0.0279(9) -0.0085(7) 0.0095(6) 0.0007(6)
C7 0.0251(7) 0.0287(8) 0.0304(10) -0.0064(7) 0.0057(7) 0.0064(6)
C8 0.0244(7) 0.0245(8) 0.0216(8) -0.0016(6) 0.0050(6) 0.0024(6)
C9 0.0206(6) 0.0202(7) 0.0175(8) -0.0018(6) 0.0061(6) -0.0007(5)
C10 0.0221(6) 0.0278(8) 0.0213(8) 0.0009(6) 0.0039(6) -0.0048(6)
C11 0.0184(6) 0.0251(8) 0.0176(8) -0.0017(6) 0.0032(5) -0.0043(5)
C12 0.0170(6) 0.0224(7) 0.0163(8) -0.0022(6) 0.0023(5) 0.0001(5)
C13 0.0176(6) 0.0187(7) 0.0177(8) -0.0021(6) 0.0025(5) -0.0015(5)
C14 0.0206(6) 0.0211(7) 0.0194(8) 0.0003(6) 0.0006(5) -0.0021(5)
C15 0.0227(7) 0.0279(8) 0.0285(9) -0.0072(7) 0.0131(6) -0.0026(6)
C16 0.0197(6) 0.0286(8) 0.0248(9) -0.0027(7) 0.0067(6) 0.0018(6)
C17 0.0202(6) 0.0204(7) 0.0219(8) -0.0050(6) 0.0053(6) -0.0007(5)
C18 0.0288(7) 0.0258(8) 0.0217(9) -0.0006(6) 0.0049(6) 0.0066(6)
C19 0.0383(8) 0.0297(9) 0.0236(9) 0.0036(7) 0.0152(7) 0.0058(7)
C20 0.0253(7) 0.0257(8) 0.0291(9) -0.0036(7) 0.0124(6) -0.0001(6)
C21 0.0202(6) 0.0267(8) 0.0254(9) -0.0036(7) 0.0042(6) 0.0015(5)
N1 0.0286(6) 0.0232(7) 0.0285(8) -0.0017(6) 0.0161(6) 0.0037(5)
N2 0.0210(6) 0.0281(7) 0.0219(7) 0.0006(6) 0.0050(5) 0.0012(5)
O1 0.0403(6) 0.0219(6) 0.0311(7) 0.0055(5) 0.0210(5) 0.0052(5)
O2 0.0440(7) 0.0357(7) 0.0392(8) 0.0150(6) 0.0195(6) -0.0008(5)

loop_
_atom_type_symbol
_atom_type_description
_atom_type_scat_dispersion_real
_atom_type_scat_dispersion_imag
_atom_type_scat_source
C C 0.0033 0.0016 'International Tables Vol C Tables 4.2.6.8 and 6.1.1.4'
H H 0.0000 0.0000 'International Tables Vol C Tables 4.2.6.8 and 6.1.1.4'
N N 0.0061 0.0033 'International Tables Vol C Tables 4.2.6.8 and 6.1.1.4'
O O 0.0106 0.0060 'International Tables Vol C Tables 4.2.6.8 and 6.1.1.4'

loop_
_geom_angle_atom_site_label_1
_geom_angle_atom_site_label_2
_geom_angle_atom_site_label_3
_geom_angle
N1 C1 C2 121.07(13)
N1 C1 C13 120.84(13)
C2 C1 C13 118.08(13)
C3 C2 C1 121.36(14)
C2 C3 C4 120.96(14)
C14 C4 C3 119.43(15)
C6 C5 C11 120.24(14)
C5 C6 C7 120.44(13)
C8 C7 C6 119.75(15)
C7 C8 C12 120.41(14)
O1 C9 C13 123.03(12)
O1 C9 C12 118.35(13)
C13 C9 C12 118.61(12)
O2 C10 C11 121.31(13)
O2 C10 C14 120.51(14)
C11 C10 C14 118.18(13)
C5 C11 C12 119.59(14)
C5 C11 C10 120.33(14)
C12 C11 C10 120.06(12)
C8 C12 C11 119.57(12)
C8 C12 C9 118.63(13)
C11 C12 C9 121.79(13)
C14 C13 C1 118.84(13)
C14 C13 C9 120.12(12)
C1 C13 C9 121.02(13)
C4 C14 C13 121.31(13)
C4 C14 C10 117.47(13)
C13 C14 C10 121.22(13)
N1 C15 C16 114.19(12)
C17 C16 C15 109.82(12)
N2 C17 C18 122.70(12)
N2 C17 C16 115.79(13)
C18 C17 C16 121.47(13)
C17 C18 C19 119.03(14)
C20 C19 C18 118.96(15)
C19 C20 C21 118.31(13)
N2 C21 C20 124.17(15)
C1 N1 C15 124.89(13)
C21 N2 C17 116.82(13)

loop_
_geom_bond_atom_site_label_1
_geom_bond_atom_site_label_2
_geom_bond_distance
C1 N1 1.3533(19)
C1 C2 1.413(2)
C1 C13 1.4275(17)
C2 C3 1.370(2)
C3 C4 1.392(2)
C4 C14 1.380(2)
C5 C6 1.380(2)
C5 C11 1.3955(19)
C6 C7 1.388(2)
C7 C8 1.3865(19)
C8 C12 1.394(2)
C9 O1 1.2345(17)
C9 C13 1.461(2)
C9 C12 1.4904(17)
C10 O2 1.2222(18)
C10 C11 1.478(2)
C10 C14 1.4947(19)
C11 C12 1.3976(19)
C13 C14 1.415(2)
C15 N1 1.4515(16)
C15 C16 1.529(2)
C16 C17 1.5073(18)
C17 N2 1.3459(19)
C17 C18 1.384(2)
C18 C19 1.3884(19)
C19 C20 1.375(2)
C20 C21 1.378(2)
C21 N2 1.3442(17)
